data_4124409
loop_
_publ_author_name
'Li, Houhua'
'Mazet, Cl\'ement'

_publ_section_title
;
 Catalyst-Directed Diastereoselective Isomerization of Allylic Alcohols
 for the Stereoselective Construction of C(20) in Steroid Side Chains:
 Scope and Topological Diversification.
;
_journal_name_full 'Journal of the American Chemical Society'
_journal_page_first 150811163019004
_journal_paper_doi 10.1021/jacs.5b06281
_journal_year 2015
_chemical_absolute_configuration ad
_chemical_formula_moiety 'C28 H38 O2, 1.5(H2 O)'
_chemical_formula_sum 'C28 H41 O3.5'
_chemical_formula_weight 433.61
_chemical_name_systematic
; 
 ? 
;
_space_group_IT_number 18
_space_group_name_Hall 'P 2 2ab'
_symmetry_cell_setting orthorhombic
_symmetry_space_group_name_Hall 'P 2 2ab'
_symmetry_space_group_name_H-M 'P 21 21 2'
_atom_sites_solution_hydrogens geom
_atom_sites_solution_primary direct
_atom_sites_solution_secondary difmap
_audit_creation_method SHELXL-97
_cell_angle_alpha 90.00
_cell_angle_beta 90.00
_cell_angle_gamma 90.00
_cell_formula_units_Z 4
_cell_length_a 31.0988(12)
_cell_length_b 9.8634(3)
_cell_length_c 7.9792(2)
_cell_measurement_reflns_used 3071
_cell_measurement_temperature 180(2)
_cell_measurement_theta_max 73.3610
_cell_measurement_theta_min 4.6870
_cell_volume 2447.54(13)
_computing_cell_refinement
;
CrysAlisPro, Agilent Technologies,
Version 1.171.36.28 (release 01-02-2013 CrysAlis171 .NET)
(compiled Feb  1 2013,16:14:44)
;
_computing_data_collection
;
CrysAlisPro, Agilent Technologies,
Version 1.171.36.28 (release 01-02-2013 CrysAlis171 .NET)
(compiled Feb  1 2013,16:14:44)
;
_computing_data_reduction
;
CrysAlisPro, Agilent Technologies,
Version 1.171.36.28 (release 01-02-2013 CrysAlis171 .NET)
(compiled Feb  1 2013,16:14:44)
;
_computing_molecular_graphics 'Ortep 3 (Farrugia, 1997)'
_computing_publication_material ShelX_Acta
_computing_structure_refinement 'SHELXL-97 (Sheldrick, 2008)'
_computing_structure_solution 'SHELXS-97 (Sheldrick, 2008)'
_diffrn_ambient_temperature 180(2)
_diffrn_detector_area_resol_mean 10.4679
_diffrn_measured_fraction_theta_full 0.999
_diffrn_measured_fraction_theta_max 0.985
_diffrn_measurement_device_type 'SuperNova, Dual, Cu at zero, Atlas'
_diffrn_measurement_method '\w scans'
_diffrn_radiation_monochromator mirror
_diffrn_radiation_source 'SuperNova (Cu) X-ray Source'
_diffrn_radiation_type 'Cu K\a'
_diffrn_radiation_wavelength 1.54184
_diffrn_reflns_av_R_equivalents 0.0318
_diffrn_reflns_av_unetI/netI 0.0498
_diffrn_reflns_limit_h_max 37
_diffrn_reflns_limit_h_min -37
_diffrn_reflns_limit_k_max 12
_diffrn_reflns_limit_k_min -8
_diffrn_reflns_limit_l_max 7
_diffrn_reflns_limit_l_min -9
_diffrn_reflns_number 8300
_diffrn_reflns_theta_full 67.50
_diffrn_reflns_theta_max 73.52
_diffrn_reflns_theta_min 4.70
_exptl_absorpt_coefficient_mu 0.590
_exptl_absorpt_correction_T_max 0.990
_exptl_absorpt_correction_T_min 0.846
_exptl_absorpt_correction_type analytical
_exptl_absorpt_process_details
;
CrysAlisPro, Agilent Technologies,
Version 1.171.36.28 (release 01-02-2013 CrysAlis171 .NET)
(compiled Feb  1 2013,16:14:44)
Analytical numeric absorption correction using a multifaceted crystal
            model based on expressions derived by R.C. Clark & J.S. Reid.
(Clark, R. C. & Reid, J. S. (1995). Acta Cryst. A51, 887-897)
;
_exptl_crystal_colour colourless
_exptl_crystal_density_diffrn 1.177
_exptl_crystal_density_method 'not measured'
_exptl_crystal_description plate
_exptl_crystal_F_000 948
_exptl_crystal_size_max 0.4775
_exptl_crystal_size_mid 0.2917
_exptl_crystal_size_min 0.0164
_refine_diff_density_max 0.207
_refine_diff_density_min -0.201
_refine_diff_density_rms 0.042
_refine_ls_abs_structure_details 'Flack H D (1983), Acta Cryst. A39, 876-881'
_refine_ls_abs_structure_Flack 0.4(3)
_refine_ls_extinction_method none
_refine_ls_goodness_of_fit_ref 1.121
_refine_ls_hydrogen_treatment constr
_refine_ls_matrix_type full
_refine_ls_number_parameters 299
_refine_ls_number_reflns 4793
_refine_ls_number_restraints 0
_refine_ls_restrained_S_all 1.121
_refine_ls_R_factor_all 0.0663
_refine_ls_R_factor_gt 0.0523
_refine_ls_shift/su_max 0.003
_refine_ls_shift/su_mean 0.000
_refine_ls_structure_factor_coef Fsqd
_refine_ls_weighting_details 'calc w=1/[\s^2^(Fo^2^)+(0.0599P)^2^+0.1426P] where P=(Fo^2^+2Fc^2^)/3'
_refine_ls_weighting_scheme calc
_refine_ls_wR_factor_gt 0.1318
_refine_ls_wR_factor_ref 0.1395
_reflns_number_gt 3963
_reflns_number_total 4793
_reflns_threshold_expression >2sigma(I)
_cod_data_source_file ja5b06281_si_003.cif
_cod_data_source_block Z7a
_cod_original_cell_volume 2447.53(14)
_cod_original_formula_sum 'C28 H41 O3.50'
_cod_database_code 4124409

loop_
_symmetry_equiv_pos_as_xyz
'x, y, z'
'-x, -y, z'
'x+1/2, -y+1/2, -z'
'-x+1/2, y+1/2, -z'

loop_
_atom_site_label
_atom_site_type_symbol
_atom_site_fract_x
_atom_site_fract_y
_atom_site_fract_z
_atom_site_U_iso_or_equiv
_atom_site_adp_type
_atom_site_occupancy
_atom_site_symmetry_multiplicity
_atom_site_calc_flag
_atom_site_refinement_flags
_atom_site_disorder_assembly
_atom_site_disorder_group
O1 O 0.93169(6) 0.4742(3) 0.0204(3) 0.0540(5) Uani 1 1 d . . .
H1 H 0.9300 0.4877 -0.0833 0.081 Uiso 1 1 calc R . .
O31 O 0.50692(6) 0.1752(2) 0.5072(3) 0.0477(5) Uani 1 1 d . . .
H31 H 0.4765 0.1653 0.5067 0.072 Uiso 1 1 d . . .
C2 C 0.88970(8) 0.4853(3) 0.0936(3) 0.0406(6) Uani 1 1 d . . .
H2 H 0.8866 0.5778 0.1436 0.049 Uiso 1 1 calc R . .
C3 C 0.88404(8) 0.3808(3) 0.2312(3) 0.0421(6) Uani 1 1 d . . .
H3A H 0.8897 0.2895 0.1847 0.051 Uiso 1 1 calc R . .
H3B H 0.9054 0.3981 0.3206 0.051 Uiso 1 1 calc R . .
C4 C 0.83939(8) 0.3831(2) 0.3068(3) 0.0343(5) Uani 1 1 d . . .
C5 C 0.83407(8) 0.3847(3) 0.4719(3) 0.0388(6) Uani 1 1 d . . .
H5 H 0.8592 0.3866 0.5394 0.047 Uiso 1 1 calc R . .
C6 C 0.79152(8) 0.3837(3) 0.5601(3) 0.0398(6) Uani 1 1 d . . .
H6A H 0.7874 0.4722 0.6162 0.048 Uiso 1 1 calc R . .
H6B H 0.7921 0.3129 0.6481 0.048 Uiso 1 1 calc R . .
C7 C 0.75327(8) 0.3573(2) 0.4445(3) 0.0315(5) Uani 1 1 d . . .
H7 H 0.7509 0.2574 0.4249 0.038 Uiso 1 1 calc R . .
C8 C 0.71149(8) 0.4076(2) 0.5234(3) 0.0329(5) Uani 1 1 d . . .
H8 H 0.7147 0.5080 0.5354 0.039 Uiso 1 1 calc R . .
C9 C 0.69880(9) 0.3549(3) 0.6965(4) 0.0449(7) Uani 1 1 d . . .
H9A H 0.7149 0.4029 0.7856 0.054 Uiso 1 1 calc R . .
H9B H 0.7045 0.2565 0.7059 0.054 Uiso 1 1 calc R . .
C10 C 0.65025(9) 0.3844(3) 0.7101(4) 0.0483(7) Uani 1 1 d . . .
H10A H 0.6447 0.4529 0.7982 0.058 Uiso 1 1 calc R . .
H10B H 0.6343 0.3006 0.7387 0.058 Uiso 1 1 calc R . .
C11 C 0.63576(8) 0.4385(2) 0.5366(3) 0.0354(5) Uani 1 1 d . . .
H11 H 0.6388 0.5393 0.5407 0.042 Uiso 1 1 calc R . .
C12 C 0.67134(8) 0.3854(2) 0.4143(3) 0.0317(5) Uani 1 1 d . . .
C13 C 0.67783(8) 0.4644(3) 0.2525(3) 0.0375(6) Uani 1 1 d . . .
H13A H 0.6791 0.5626 0.2778 0.045 Uiso 1 1 calc R . .
H13B H 0.6531 0.4485 0.1769 0.045 Uiso 1 1 calc R . .
C14 C 0.71981(8) 0.4204(3) 0.1640(3) 0.0391(6) Uani 1 1 d . . .
H14A H 0.7164 0.3261 0.1236 0.047 Uiso 1 1 calc R . .
H14B H 0.7243 0.4790 0.0647 0.047 Uiso 1 1 calc R . .
C15 C 0.75983(8) 0.4280(2) 0.2756(3) 0.0309(5) Uani 1 1 d . . .
H15 H 0.7640 0.5263 0.3019 0.037 Uiso 1 1 calc R . .
C16 C 0.80160(8) 0.3818(2) 0.1844(3) 0.0329(5) Uani 1 1 d . . .
C17 C 0.81084(8) 0.4826(3) 0.0407(3) 0.0382(6) Uani 1 1 d . . .
H17A H 0.7888 0.4705 -0.0476 0.046 Uiso 1 1 calc R . .
H17B H 0.8080 0.5761 0.0845 0.046 Uiso 1 1 calc R . .
C18 C 0.85543(8) 0.4666(3) -0.0386(4) 0.0416(6) Uani 1 1 d . . .
H18A H 0.8581 0.3754 -0.0894 0.050 Uiso 1 1 calc R . .
H18B H 0.8593 0.5349 -0.1283 0.050 Uiso 1 1 calc R . .
C19 C 0.79685(9) 0.2368(3) 0.1125(4) 0.0432(6) Uani 1 1 d . . .
H19A H 0.8249 0.2044 0.0736 0.065 Uiso 1 1 calc R . .
H19B H 0.7766 0.2381 0.0183 0.065 Uiso 1 1 calc R . .
H19C H 0.7860 0.1760 0.2000 0.065 Uiso 1 1 calc R . .
C20 C 0.66268(9) 0.2350(3) 0.3791(4) 0.0431(6) Uani 1 1 d . . .
H20A H 0.6608 0.1855 0.4854 0.065 Uiso 1 1 calc R . .
H20B H 0.6862 0.1976 0.3115 0.065 Uiso 1 1 calc R . .
H20C H 0.6355 0.2256 0.3180 0.065 Uiso 1 1 calc R . .
C21 C 0.58964(8) 0.4094(2) 0.4868(3) 0.0364(5) Uani 1 1 d . . .
C23 C 0.57851(9) 0.5995(3) 0.2815(5) 0.0536(8) Uani 1 1 d . . .
H23 H 0.5868 0.6630 0.3650 0.064 Uiso 1 1 calc R . .
C24 C 0.56801(11) 0.6440(5) 0.1200(6) 0.0767(13) Uani 1 1 d . . .
H24 H 0.5688 0.7381 0.0948 0.092 Uiso 1 1 calc R . .
C25 C 0.55656(11) 0.5525(5) -0.0029(5) 0.0853(15) Uani 1 1 d . . .
H25 H 0.5503 0.5831 -0.1131 0.102 Uiso 1 1 calc R . .
C26 C 0.55427(11) 0.4172(5) 0.0348(5) 0.0748(12) Uani 1 1 d . . .
H26 H 0.5458 0.3542 -0.0491 0.090 Uiso 1 1 calc R . .
C27 C 0.56415(9) 0.3718(4) 0.1938(4) 0.0525(7) Uani 1 1 d . . .
H27 H 0.5623 0.2777 0.2182 0.063 Uiso 1 1 calc R . .
C28 C 0.57672(8) 0.4619(3) 0.3192(4) 0.0410(6) Uani 1 1 d . . .
C29 C 0.56128(9) 0.3409(3) 0.5812(3) 0.0413(6) Uani 1 1 d . . .
H29 H 0.5715 0.3044 0.6839 0.050 Uiso 1 1 calc R . .
C30 C 0.51519(9) 0.3167(3) 0.5392(4) 0.0453(6) Uani 1 1 d . . .
H30A H 0.4970 0.3477 0.6335 0.054 Uiso 1 1 calc R . .
H30B H 0.5074 0.3704 0.4389 0.054 Uiso 1 1 calc R . .
O1W O 0.94267(7) 0.4887(3) -0.3267(3) 0.0659(6) Uani 1 1 d G . .
H1WA H 0.9569 0.5573 -0.3596 0.099 Uiso 1 1 d G . .
H1WB H 0.9596 0.4218 -0.3136 0.099 Uiso 1 1 d G . .
O2W O 0.5005(5) -0.005(3) 0.7708(4) 0.0475(15) Uani 0.50 1 d PG A -1
H2WA H 0.4769 0.0053 0.8275 0.071 Uiso 0.50 1 d PG A -1
H2WB H 0.4957 -0.0559 0.6840 0.071 Uiso 0.50 1 d PG A -1

loop_
_atom_site_aniso_label
_atom_site_aniso_U_11
_atom_site_aniso_U_22
_atom_site_aniso_U_33
_atom_site_aniso_U_23
_atom_site_aniso_U_13
_atom_site_aniso_U_12
O1 0.0361(10) 0.0767(15) 0.0490(12) -0.0024(12) 0.0062(9) -0.0052(9)
O31 0.0404(11) 0.0467(11) 0.0561(12) -0.0014(9) 0.0009(9) -0.0116(8)
C2 0.0338(12) 0.0472(15) 0.0407(14) -0.0024(12) 0.0028(11) -0.0008(11)
C3 0.0337(13) 0.0554(16) 0.0372(14) 0.0014(13) -0.0027(10) 0.0063(12)
C4 0.0346(12) 0.0321(11) 0.0363(13) -0.0004(10) -0.0021(10) 0.0023(10)
C5 0.0333(13) 0.0492(14) 0.0340(13) 0.0018(12) -0.0060(10) -0.0004(10)
C6 0.0401(14) 0.0471(14) 0.0322(13) 0.0031(11) -0.0019(10) -0.0018(11)
C7 0.0355(12) 0.0275(10) 0.0314(12) 0.0010(9) -0.0002(10) -0.0016(9)
C8 0.0383(13) 0.0292(11) 0.0312(12) -0.0006(9) -0.0007(10) -0.0020(9)
C9 0.0442(15) 0.0553(17) 0.0353(14) 0.0063(12) 0.0026(12) -0.0058(12)
C10 0.0427(16) 0.0612(17) 0.0409(15) 0.0041(14) 0.0044(12) -0.0105(14)
C11 0.0404(13) 0.0305(11) 0.0354(13) -0.0004(10) 0.0056(11) -0.0047(9)
C12 0.0342(12) 0.0270(11) 0.0337(13) -0.0023(10) 0.0023(10) -0.0016(9)
C13 0.0317(12) 0.0456(14) 0.0353(13) 0.0044(11) 0.0019(10) 0.0037(11)
C14 0.0340(14) 0.0502(15) 0.0330(13) 0.0026(11) 0.0013(10) 0.0036(11)
C15 0.0355(12) 0.0282(10) 0.0289(11) 0.0009(9) 0.0007(10) 0.0000(9)
C16 0.0331(12) 0.0342(12) 0.0314(12) -0.0028(11) 0.0006(10) 0.0024(10)
C17 0.0354(12) 0.0454(14) 0.0339(13) 0.0079(11) 0.0007(10) 0.0036(11)
C18 0.0346(13) 0.0509(15) 0.0393(14) 0.0079(12) 0.0062(11) 0.0034(11)
C19 0.0462(15) 0.0363(13) 0.0472(15) -0.0135(12) 0.0038(13) -0.0005(11)
C20 0.0431(15) 0.0319(12) 0.0543(17) -0.0087(12) -0.0005(13) -0.0039(11)
C21 0.0387(13) 0.0304(12) 0.0403(14) -0.0015(10) 0.0072(11) 0.0005(10)
C23 0.0381(15) 0.0493(17) 0.073(2) 0.0167(16) 0.0133(14) 0.0053(12)
C24 0.0420(18) 0.085(3) 0.103(3) 0.056(3) 0.016(2) 0.0123(17)
C25 0.0416(18) 0.148(4) 0.067(3) 0.047(3) -0.0008(17) 0.005(2)
C26 0.0458(19) 0.132(4) 0.0463(19) 0.010(2) -0.0041(15) -0.007(2)
C27 0.0374(15) 0.073(2) 0.0465(17) 0.0008(16) 0.0031(13) -0.0034(14)
C28 0.0273(12) 0.0488(15) 0.0469(15) 0.0065(13) 0.0064(11) -0.0002(11)
C29 0.0419(14) 0.0426(14) 0.0393(15) 0.0008(11) 0.0049(12) -0.0037(11)
C30 0.0391(14) 0.0453(14) 0.0516(17) -0.0016(13) 0.0105(13) -0.0043(11)
O1W 0.0549(13) 0.0780(17) 0.0649(15) 0.0079(14) 0.0091(12) 0.0101(12)
O2W 0.0409(18) 0.058(3) 0.0432(19) 0.001(6) 0.022(5) 0.0043(18)

loop_
_atom_type_symbol
_atom_type_description
_atom_type_scat_dispersion_real
_atom_type_scat_dispersion_imag
_atom_type_scat_source
C C 0.0181 0.0091 'International Tables Vol C Tables 4.2.6.8 and 6.1.1.4'
H H 0.0000 0.0000 'International Tables Vol C Tables 4.2.6.8 and 6.1.1.4'
O O 0.0492 0.0322 'International Tables Vol C Tables 4.2.6.8 and 6.1.1.4'

loop_
_geom_angle_atom_site_label_1
_geom_angle_atom_site_label_2
_geom_angle_atom_site_label_3
_geom_angle
C2 O1 H1 109.5
C30 O31 H31 106.1
O1 C2 C18 110.4(2)
O1 C2 C3 110.4(2)
C18 C2 C3 109.9(2)
O1 C2 H2 108.7
C18 C2 H2 108.7
C3 C2 H2 108.7
C4 C3 C2 112.6(2)
C4 C3 H3A 109.1
C2 C3 H3A 109.1
C4 C3 H3B 109.1
C2 C3 H3B 109.1
H3A C3 H3B 107.8
C5 C4 C3 120.6(2)
C5 C4 C16 122.6(2)
C3 C4 C16 116.8(2)
C4 C5 C6 125.2(2)
C4 C5 H5 117.4
C6 C5 H5 117.4
C5 C6 C7 113.9(2)
C5 C6 H6A 108.8
C7 C6 H6A 108.8
C5 C6 H6B 108.8
C7 C6 H6B 108.8
H6A C6 H6B 107.7
C8 C7 C6 111.0(2)
C8 C7 C15 109.15(19)
C6 C7 C15 110.5(2)
C8 C7 H7 108.7
C6 C7 H7 108.7
C15 C7 H7 108.7
C7 C8 C9 118.8(2)
C7 C8 C12 114.31(19)
C9 C8 C12 104.7(2)
C7 C8 H8 106.0
C9 C8 H8 106.0
C12 C8 H8 106.0
C8 C9 C10 104.6(2)
C8 C9 H9A 110.8
C10 C9 H9A 110.8
C8 C9 H9B 110.8
C10 C9 H9B 110.8
H9A C9 H9B 108.9
C9 C10 C11 106.7(2)
C9 C10 H10A 110.4
C11 C10 H10A 110.4
C9 C10 H10B 110.4
C11 C10 H10B 110.4
H10A C10 H10B 108.6
C21 C11 C10 116.4(2)
C21 C11 C12 116.3(2)
C10 C11 C12 103.7(2)
C21 C11 H11 106.6
C10 C11 H11 106.6
C12 C11 H11 106.6
C13 C12 C20 111.3(2)
C13 C12 C8 107.5(2)
C20 C12 C8 112.5(2)
C13 C12 C11 116.9(2)
C20 C12 C11 108.3(2)
C8 C12 C11 99.99(19)
C12 C13 C14 110.9(2)
C12 C13 H13A 109.5
C14 C13 H13A 109.5
C12 C13 H13B 109.5
C14 C13 H13B 109.5
H13A C13 H13B 108.1
C15 C14 C13 114.0(2)
C15 C14 H14A 108.8
C13 C14 H14A 108.8
C15 C14 H14B 108.8
C13 C14 H14B 108.8
H14A C14 H14B 107.7
C7 C15 C14 112.4(2)
C7 C15 C16 112.9(2)
C14 C15 C16 113.05(19)
C7 C15 H15 105.9
C14 C15 H15 105.9
C16 C15 H15 105.9
C4 C16 C17 109.0(2)
C4 C16 C19 108.5(2)
C17 C16 C19 109.7(2)
C4 C16 C15 109.9(2)
C17 C16 C15 108.27(19)
C19 C16 C15 111.4(2)
C18 C17 C16 114.1(2)
C18 C17 H17A 108.7
C16 C17 H17A 108.7
C18 C17 H17B 108.7
C16 C17 H17B 108.7
H17A C17 H17B 107.6
C2 C18 C17 109.7(2)
C2 C18 H18A 109.7
C17 C18 H18A 109.7
C2 C18 H18B 109.7
C17 C18 H18B 109.7
H18A C18 H18B 108.2
C16 C19 H19A 109.5
C16 C19 H19B 109.5
H19A C19 H19B 109.5
C16 C19 H19C 109.5
H19A C19 H19C 109.5
H19B C19 H19C 109.5
C12 C20 H20A 109.5
C12 C20 H20B 109.5
H20A C20 H20B 109.5
C12 C20 H20C 109.5
H20A C20 H20C 109.5
H20B C20 H20C 109.5
C29 C21 C28 120.1(2)
C29 C21 C11 124.7(3)
C28 C21 C11 115.2(2)
C28 C23 C24 119.7(4)
C28 C23 H23 120.2
C24 C23 H23 120.2
C25 C24 C23 120.6(4)
C25 C24 H24 119.7
C23 C24 H24 119.7
C26 C25 C24 119.7(4)
C26 C25 H25 120.2
C24 C25 H25 120.2
C25 C26 C27 120.4(4)
C25 C26 H26 119.8
C27 C26 H26 119.8
C26 C27 C28 121.1(4)
C26 C27 H27 119.5
C28 C27 H27 119.5
C23 C28 C27 118.5(3)
C23 C28 C21 121.5(3)
C27 C28 C21 119.9(3)
C21 C29 C30 125.9(3)
C21 C29 H29 117.1
C30 C29 H29 117.1
O31 C30 C29 111.5(2)
O31 C30 H30A 109.3
C29 C30 H30A 109.3
O31 C30 H30B 109.3
C29 C30 H30B 109.3
H30A C30 H30B 108.0
H1WA O1W H1WB 109.6

loop_
_geom_bond_atom_site_label_1
_geom_bond_atom_site_label_2
_geom_bond_distance
O1 C2 1.435(3)
O1 H1 0.8400
O31 C30 1.442(3)
O31 H31 0.9510
C2 C18 1.511(4)
C2 C3 1.516(4)
C2 H2 1.0000
C3 C4 1.514(4)
C3 H3A 0.9900
C3 H3B 0.9900
C4 C5 1.328(4)
C4 C16 1.528(3)
C5 C6 1.499(4)
C5 H5 0.9500
C6 C7 1.527(3)
C6 H6A 0.9900
C6 H6B 0.9900
C7 C8 1.527(3)
C7 C15 1.531(3)
C7 H7 1.0000
C8 C9 1.528(4)
C8 C12 1.538(3)
C8 H8 1.0000
C9 C10 1.541(4)
C9 H9A 0.9900
C9 H9B 0.9900
C10 C11 1.551(4)
C10 H10A 0.9900
C10 H10B 0.9900
C11 C21 1.516(3)
C11 C12 1.566(3)
C11 H11 1.0000
C12 C13 1.521(3)
C12 C20 1.534(3)
C13 C14 1.547(3)
C13 H13A 0.9900
C13 H13B 0.9900
C14 C15 1.532(3)
C14 H14A 0.9900
C14 H14B 0.9900
C15 C16 1.557(3)
C15 H15 1.0000
C16 C17 1.545(3)
C16 C19 1.548(3)
C17 C18 1.532(3)
C17 H17A 0.9900
C17 H17B 0.9900
C18 H18A 0.9900
C18 H18B 0.9900
C19 H19A 0.9800
C19 H19B 0.9800
C19 H19C 0.9800
C20 H20A 0.9800
C20 H20B 0.9800
C20 H20C 0.9800
C21 C29 1.343(4)
C21 C28 1.489(4)
C23 C28 1.392(4)
C23 C24 1.400(5)
C23 H23 0.9500
C24 C25 1.380(6)
C24 H24 0.9500
C25 C26 1.370(6)
C25 H25 0.9500
C26 C27 1.380(5)
C26 H26 0.9500
C27 C28 1.394(4)
C27 H27 0.9500
C29 C30 1.491(4)
C29 H29 0.9500
C30 H30A 0.9900
C30 H30B 0.9900
O1W H1WA 0.8497
O1W H1WB 0.8496
O2W H2WA 0.8701
O2W H2WB 0.8696

loop_
_geom_hbond_atom_site_label_D
_geom_hbond_atom_site_label_H
_geom_hbond_atom_site_label_A
_geom_hbond_distance_DH
_geom_hbond_distance_HA
_geom_hbond_distance_DA
_geom_hbond_angle_DHA
_geom_hbond_site_symmetry_A
O1 H1 O1W 0.84 1.98 2.794(3) 162.6 .
O31 H31 O1W 0.95 2.34 2.946(3) 121.1 3_455
O1W H1WA O31 0.85 2.00 2.814(3) 159.6 4_655
O1W H1WB O31 0.85 2.34 2.946(3) 128.8 3
O2W H2WA O1 0.87 1.87 2.729(12) 170.8 3_456
O2W H2WB O31 0.87 1.84 2.703(18) 171.6 2_655
